data_9010537
loop_
_publ_author_name
'Hawthorne, F. C.'
'Oberti, R.'
'Sardone, N.'

_publ_section_title
;
 Sodium at the A site in clinoamphiboles: the effects of composition
 on patterns of order
 Sample: A7 - D163 N.2
;
_journal_name_full 'The Canadian Mineralogist'
_journal_page_first 577
_journal_page_last 593
_journal_volume 34
_journal_year 1996
_chemical_formula_sum 'Al1.98 Ca1.12 F0.26 Fe1.4 H1.74 K0.022 Mg2.42 Na1.58 O23.74 Si7.24 Ti0.04'
_chemical_name_mineral Magnesiokatophorite
_space_group_IT_number 12
_symmetry_space_group_name_Hall '-C 2y'
_symmetry_space_group_name_H-M 'C 1 2/m 1'
_cell_angle_alpha 90
_cell_angle_beta 104.64
_cell_angle_gamma 90
_cell_formula_units_Z 2
_cell_length_a 9.737
_cell_length_b 17.875
_cell_length_c 5.314
_cell_volume 894.867
_database_code_amcsd 0005492
_exptl_crystal_density_diffrn 3.208
_cod_original_formula_sum 'Si7.24 Al1.98 Mg2.42 Fe1.4 Ti.04 Ca1.12 Na1.58 K.022 H1.74 O23.74 F.26'
_cod_database_code 9010537

loop_
_space_group_symop_operation_xyz
x,y,z
1/2+x,1/2+y,z
x,-y,z
1/2+x,1/2-y,z
-x,y,-z
1/2-x,1/2+y,-z
-x,-y,-z
1/2-x,1/2-y,-z

loop_
_atom_site_label
_atom_site_fract_x
_atom_site_fract_y
_atom_site_fract_z
_atom_site_occupancy
_atom_site_U_iso_or_equiv
_atom_site_type_symbol
_atom_site_attached_hydrogens
SiT1 0.28110 0.08690 0.30040 0.81000 0.00557 Si 0
AlT1 0.28110 0.08690 0.30040 0.19000 0.00557 Al 0
SiT2 0.29240 0.17380 0.81410 1.00000 0.00583 Si 0
MgM1 0.00000 0.09030 0.50000 0.75000 0.00709 Mg 0
FeM1 0.00000 0.09030 0.50000 0.25000 0.00709 Fe 0
AlM2 0.00000 0.17840 0.00000 0.61000 0.00697 Al 0
TiM2 0.00000 0.17840 0.00000 0.02000 0.00697 Ti 0
FeM2 0.00000 0.17840 0.00000 0.18000 0.00697 Fe 0
MgM2 0.00000 0.17840 0.00000 0.19000 0.00697 Mg 0
MgM3 0.00000 0.00000 0.00000 0.54000 0.00671 Mg 0
FeM3 0.00000 0.00000 0.00000 0.46000 0.00671 Fe 0
FeM4 0.00000 0.27970 0.50000 0.02000 0.00975 Fe 0
CaM4 0.00000 0.27970 0.50000 0.28000 0.00975 Ca 0
NaM4 0.00000 0.27970 0.50000 0.20000 0.00975 Na 0
FeM4* 0.00000 0.25680 0.50000 0.02000 0.02634 Fe 0
CaM4* 0.00000 0.25680 0.50000 0.28000 0.02634 Ca 0
NaM4* 0.00000 0.25680 0.50000 0.20000 0.02634 Na 0
NaAm 0.04370 0.50000 0.10040 0.16100 0.04344 Na 0
KAm 0.04370 0.50000 0.10040 0.00500 0.04344 K 0
NaA2 0.00000 0.47470 0.00000 0.22900 0.03736 Na 0
KA2 0.00000 0.47470 0.00000 0.00600 0.03736 K 0
H 0.18800 0.00000 0.75620 0.87000 0.01456 H 0
O1 0.10540 0.09230 0.20940 1.00000 0.00963 O 0
O2 0.11910 0.17430 0.74380 1.00000 0.00861 O 0
O-h3 0.10980 0.00000 0.70850 0.87000 0.01089 O 0
F3 0.10980 0.00000 0.70850 0.13000 0.01089 F 0
O4 0.36940 0.25200 0.79590 1.00000 0.01051 O 0
O5 0.35360 0.13860 0.10530 1.00000 0.01229 O 0
O6 0.34230 0.11880 0.60400 1.00000 0.01178 O 0
O7 0.33720 0.00000 0.28010 1.00000 0.01444 O 0

loop_
_cod_changelog_entry_id
_cod_changelog_entry_author
_cod_changelog_entry_date
_cod_changelog_entry_text
1
;cod-tools version 3.8.0
Id: cif_guess_AMCSD_atom_types 9581 2023-05-17 12:35:41Z saulius
;
2023-05-23T09:22:37+03:00
;Derived atom types and hydrogen counts
from atom names that follow the AMCSD naming convention
(Wat == water, O-H == hydroxyl).
;

loop_
_cod_related_entry_id
_cod_related_entry_database
_cod_related_entry_code
1 AMCSD 0005492
